data_7215817
loop_
_publ_author_name
'Sutton, Ashley L.'
'Abrahams, Brendan F.'
'D'Alessandro, Deanna M.'
'Elliott, Robert W.'
'Hudson, Timothy A.'
'Robson, Richard'
'Usov, Pavel M.'

_publ_section_title
;
 Structural and optical investigations of charge transfer complexes
 involving the F4TCNQ dianion
;
_journal_name_full CrystEngComm
_journal_paper_doi 10.1039/c4ce00289j
_journal_year 2014
_chemical_formula_sum 'C40 H38 F4 N8'
_chemical_formula_weight 706.79
_chemical_name_systematic
;
 ?
;
_space_group_IT_number 2
_symmetry_cell_setting triclinic
_symmetry_space_group_name_Hall '-P 1'
_symmetry_space_group_name_H-M 'P -1'
_atom_sites_solution_hydrogens geom
_atom_sites_solution_primary direct
_atom_sites_solution_secondary difmap
_audit_creation_method SHELXL-97
_cell_angle_alpha 109.413(6)
_cell_angle_beta 101.096(6)
_cell_angle_gamma 92.685(6)
_cell_formula_units_Z 1
_cell_length_a 8.6578(7)
_cell_length_b 9.6463(6)
_cell_length_c 11.6657(7)
_cell_measurement_reflns_used 2008
_cell_measurement_temperature 130(2)
_cell_measurement_theta_max 73.7029
_cell_measurement_theta_min 4.1163
_cell_volume 895.22(11)
_computing_cell_refinement
;
CrysAlisPro, Agilent Technologies,
Version 1.171.36.20 (release 27-06-2012 CrysAlis171 .NET)
(compiled Jul 11 2012,15:38:31)
;
_computing_data_collection
;
CrysAlisPro, Agilent Technologies,
Version 1.171.36.20 (release 27-06-2012 CrysAlis171 .NET)
(compiled Jul 11 2012,15:38:31)
;
_computing_data_reduction
;
CrysAlisPro, Agilent Technologies,
Version 1.171.36.20 (release 27-06-2012 CrysAlis171 .NET)
(compiled Jul 11 2012,15:38:31)
;
_computing_structure_refinement 'SHELXL-97 (Sheldrick, 1997)'
_computing_structure_solution 'SHELXS-97 (Sheldrick, 1997)'
_diffrn_ambient_temperature 130(2)
_diffrn_detector_area_resol_mean 10.2273
_diffrn_measured_fraction_theta_full 0.995
_diffrn_measured_fraction_theta_max 0.995
_diffrn_measurement_device_type 'SuperNova, Dual, Cu at zero, Atlas'
_diffrn_measurement_method '\w scans'
_diffrn_radiation_monochromator mirror
_diffrn_radiation_source 'SuperNova (Cu) X-ray Source'
_diffrn_radiation_type 'Cu K\a'
_diffrn_radiation_wavelength 1.54184
_diffrn_reflns_av_R_equivalents 0.0373
_diffrn_reflns_av_sigmaI/netI 0.0573
_diffrn_reflns_limit_h_max 10
_diffrn_reflns_limit_h_min -9
_diffrn_reflns_limit_k_max 11
_diffrn_reflns_limit_k_min -8
_diffrn_reflns_limit_l_max 9
_diffrn_reflns_limit_l_min -13
_diffrn_reflns_number 5246
_diffrn_reflns_theta_full 64.99
_diffrn_reflns_theta_max 64.99
_diffrn_reflns_theta_min 4.12
_exptl_absorpt_coefficient_mu 0.782
_exptl_absorpt_correction_T_max 0.974
_exptl_absorpt_correction_T_min 0.758
_exptl_absorpt_correction_type analytical
_exptl_absorpt_process_details
;
CrysAlisPro, Agilent Technologies,
Version 1.171.36.20 (release 27-06-2012 CrysAlis171 .NET)
(compiled Jul 11 2012,15:38:31)
Analytical numeric absorption correction using a multifaceted crystal
            model based on expressions derived by R.C. Clark & J.S. Reid.
(Clark, R. C. & Reid, J. S. (1995). Acta Cryst. A51, 887-897)
;
_exptl_crystal_colour 'Pale Yellow'
_exptl_crystal_density_diffrn 1.311
_exptl_crystal_density_method 'not measured'
_exptl_crystal_description 'Large Rod'
_exptl_crystal_F_000 370
_refine_diff_density_max 0.214
_refine_diff_density_min -0.217
_refine_diff_density_rms 0.048
_refine_ls_extinction_method none
_refine_ls_goodness_of_fit_ref 1.029
_refine_ls_hydrogen_treatment mixed
_refine_ls_matrix_type full
_refine_ls_number_parameters 243
_refine_ls_number_reflns 3033
_refine_ls_number_restraints 0
_refine_ls_restrained_S_all 1.029
_refine_ls_R_factor_all 0.0560
_refine_ls_R_factor_gt 0.0473
_refine_ls_shift/su_max 0.000
_refine_ls_shift/su_mean 0.000
_refine_ls_structure_factor_coef Fsqd
_refine_ls_weighting_details 'calc w=1/[\s^2^(Fo^2^)+(0.0708P)^2^+0.0332P] where P=(Fo^2^+2Fc^2^)/3'
_refine_ls_weighting_scheme calc
_refine_ls_wR_factor_gt 0.1244
_refine_ls_wR_factor_ref 0.1334
_reflns_number_gt 2524
_reflns_number_total 3033
_reflns_threshold_expression >2sigma(I)
_cod_data_source_file c4ce00289j2.cif
_cod_data_source_block 13F4TCNQ
_cod_depositor_comments
;
The following automatic conversions were performed:

'_symmetry_cell_setting' value 'Triclinic' changed to 'triclinic'
according to
/usr/data/users/saulius/crontab/automatic-downloads/rss-feeds/RSC/lib/dictionaries/cif_core.dic
dictionary named 'cif_core.dic' version 2.4.2 from 2011-04-26.

Automatic conversion script
Id: cif_fix_values 2281 2013-09-26 08:29:07Z andrius 
;
_cod_original_sg_symbol_H-M P-1
_cod_database_code 7215817

loop_
_symmetry_equiv_pos_as_xyz
'x, y, z'
'-x, -y, -z'

loop_
_atom_site_label
_atom_site_type_symbol
_atom_site_fract_x
_atom_site_fract_y
_atom_site_fract_z
_atom_site_U_iso_or_equiv
_atom_site_adp_type
_atom_site_occupancy
_atom_site_symmetry_multiplicity
_atom_site_calc_flag
_atom_site_refinement_flags
C19 C 0.2499(2) 0.5812(2) 0.94556(18) 0.0349(4) Uani 1 1 d .
H19A H 0.3469 0.5914 0.9160 0.052 Uiso 1 1 calc R
H19B H 0.1908 0.4834 0.8971 0.052 Uiso 1 1 calc R
H19C H 0.2777 0.5919 1.0338 0.052 Uiso 1 1 calc R
C17 C 0.2192(3) 0.6422(2) 0.64342(17) 0.0382(5) Uani 1 1 d .
H17A H 0.2244 0.6747 0.5730 0.057 Uiso 1 1 calc R
H17B H 0.1776 0.5370 0.6122 0.057 Uiso 1 1 calc R
H17C H 0.3257 0.6567 0.6962 0.057 Uiso 1 1 calc R
C20 C 0.0001(2) 0.6847(2) 0.9703(2) 0.0408(5) Uani 1 1 d .
H20A H 0.0232 0.6979 1.0592 0.061 Uiso 1 1 calc R
H20B H -0.0588 0.5867 0.9221 0.061 Uiso 1 1 calc R
H20C H -0.0637 0.7612 0.9563 0.061 Uiso 1 1 calc R
C18 C -0.0519(2) 0.7102(2) 0.64274(19) 0.0424(5) Uani 1 1 d .
H18A H -0.1156 0.7772 0.6919 0.064 Uiso 1 1 calc R
H18B H -0.0986 0.6075 0.6200 0.064 Uiso 1 1 calc R
H18C H -0.0498 0.7324 0.5669 0.064 Uiso 1 1 calc R
H99 H 0.115(3) 0.693(3) 0.810(3) 0.059(7) Uiso 1 1 d .
F2 F 0.18572(12) 0.98439(11) 0.40789(10) 0.0374(3) Uani 1 1 d .
F1 F 0.65280(13) 0.75630(11) 0.45917(10) 0.0371(3) Uani 1 1 d .
C4 C 0.4100(2) 0.85555(19) 0.42505(14) 0.0265(4) Uani 1 1 d .
C5 C 0.5732(2) 0.87576(19) 0.47589(15) 0.0274(4) Uani 1 1 d .
C6 C 0.3425(2) 0.98811(19) 0.45406(15) 0.0283(4) Uani 1 1 d .
C3 C 0.3218(2) 0.71141(19) 0.34724(15) 0.0296(4) Uani 1 1 d .
C1 C 0.3975(2) 0.59737(19) 0.27780(16) 0.0335(4) Uani 1 1 d .
N1 N 0.4553(2) 0.50340(19) 0.21593(17) 0.0476(5) Uani 1 1 d .
C2 C 0.1576(2) 0.6784(2) 0.33284(16) 0.0332(4) Uani 1 1 d .
N2 N 0.0230(2) 0.6433(2) 0.31907(18) 0.0468(4) Uani 1 1 d .
N3 N 0.11276(18) 0.73042(17) 0.71774(13) 0.0310(4) Uani 1 1 d .
C16 C 0.2398(2) 0.93501(18) 0.91200(15) 0.0259(4) Uani 1 1 d .
N4 N 0.15066(17) 0.69721(16) 0.93008(13) 0.0280(3) Uani 1 1 d .
C11 C 0.3122(2) 1.08467(19) 0.97168(16) 0.0296(4) Uani 1 1 d .
C7 C 0.1788(2) 0.8861(2) 0.78070(16) 0.0293(4) Uani 1 1 d .
C14 C 0.2974(2) 0.9024(2) 1.11352(16) 0.0323(4) Uani 1 1 d .
H14 H 0.2923 0.8413 1.1623 0.039 Uiso 1 1 calc R
C10 C 0.3155(2) 1.1780(2) 0.90025(18) 0.0342(4) Uani 1 1 d .
H10 H 0.3641 1.2774 0.9401 0.041 Uiso 1 1 calc R
C15 C 0.2336(2) 0.84714(19) 0.98860(15) 0.0270(4) Uani 1 1 d .
C8 C 0.1825(2) 0.9803(2) 0.71537(17) 0.0351(4) Uani 1 1 d .
H8 H 0.1387 0.9454 0.6282 0.042 Uiso 1 1 calc R
C9 C 0.2507(3) 1.1283(2) 0.77615(19) 0.0392(5) Uani 1 1 d .
H9 H 0.2514 1.1934 0.7304 0.047 Uiso 1 1 calc R
C12 C 0.3761(2) 1.1381(2) 1.10129(17) 0.0332(4) Uani 1 1 d .
H12 H 0.4239 1.2378 1.1410 0.040 Uiso 1 1 calc R
C13 C 0.3707(2) 1.0493(2) 1.17074(16) 0.0360(4) Uani 1 1 d .
H13 H 0.4163 1.0866 1.2576 0.043 Uiso 1 1 calc R

loop_
_atom_site_aniso_label
_atom_site_aniso_U_11
_atom_site_aniso_U_22
_atom_site_aniso_U_33
_atom_site_aniso_U_23
_atom_site_aniso_U_13
_atom_site_aniso_U_12
C19 0.0419(11) 0.0278(9) 0.0323(9) 0.0104(8) 0.0013(8) 0.0066(8)
C17 0.0494(12) 0.0353(10) 0.0245(9) 0.0058(8) 0.0029(8) 0.0096(9)
C20 0.0393(11) 0.0395(11) 0.0429(11) 0.0133(9) 0.0101(9) 0.0012(8)
C18 0.0403(11) 0.0432(11) 0.0329(10) 0.0090(8) -0.0093(8) 0.0051(9)
F2 0.0313(6) 0.0300(6) 0.0394(6) 0.0043(5) -0.0059(4) 0.0065(4)
F1 0.0401(6) 0.0246(5) 0.0360(6) 0.0029(4) -0.0040(5) 0.0116(4)
C4 0.0359(10) 0.0250(8) 0.0151(7) 0.0055(6) 0.0001(6) 0.0049(7)
C5 0.0359(10) 0.0243(8) 0.0202(8) 0.0066(6) 0.0020(7) 0.0100(7)
C6 0.0309(9) 0.0275(9) 0.0213(8) 0.0059(7) -0.0019(7) 0.0045(7)
C3 0.0373(10) 0.0249(9) 0.0222(8) 0.0069(7) -0.0009(7) 0.0023(7)
C1 0.0397(10) 0.0249(9) 0.0268(9) 0.0055(8) -0.0065(8) 0.0006(8)
N1 0.0531(11) 0.0290(9) 0.0435(9) -0.0044(8) 0.0010(8) 0.0077(8)
C2 0.0450(12) 0.0255(9) 0.0233(8) 0.0064(7) -0.0019(7) 0.0018(8)
N2 0.0400(11) 0.0406(10) 0.0499(10) 0.0103(8) -0.0011(8) -0.0042(8)
N3 0.0364(9) 0.0301(8) 0.0197(7) 0.0051(6) -0.0034(6) 0.0047(6)
C16 0.0280(9) 0.0249(9) 0.0228(8) 0.0063(7) 0.0035(7) 0.0074(7)
N4 0.0327(8) 0.0241(7) 0.0249(7) 0.0081(6) 0.0017(6) 0.0035(6)
C11 0.0310(9) 0.0250(9) 0.0309(9) 0.0069(7) 0.0065(7) 0.0081(7)
C7 0.0322(9) 0.0302(9) 0.0228(8) 0.0081(7) 0.0012(7) 0.0060(7)
C14 0.0394(10) 0.0337(10) 0.0224(8) 0.0092(7) 0.0038(7) 0.0063(8)
C10 0.0373(10) 0.0245(9) 0.0419(10) 0.0124(8) 0.0087(8) 0.0085(7)
C15 0.0313(9) 0.0259(9) 0.0213(8) 0.0063(7) 0.0030(7) 0.0061(7)
C8 0.0418(11) 0.0398(10) 0.0258(8) 0.0159(8) 0.0028(8) 0.0097(8)
C9 0.0468(12) 0.0375(10) 0.0426(11) 0.0240(9) 0.0117(9) 0.0134(9)
C12 0.0360(10) 0.0237(9) 0.0306(9) -0.0003(7) 0.0028(8) 0.0048(7)
C13 0.0443(11) 0.0348(10) 0.0206(8) 0.0017(7) 0.0014(7) 0.0069(8)

loop_
_atom_type_symbol
_atom_type_description
_atom_type_scat_dispersion_real
_atom_type_scat_dispersion_imag
_atom_type_scat_source
C C 0.0180 0.0090 'International Tables Vol C Tables 4.2.6.8 and 6.1.1.4'
H H 0.0000 0.0000 'International Tables Vol C Tables 4.2.6.8 and 6.1.1.4'
N N 0.0310 0.0180 'International Tables Vol C Tables 4.2.6.8 and 6.1.1.4'
F F 0.0730 0.0530 'International Tables Vol C Tables 4.2.6.8 and 6.1.1.4'

loop_
_geom_angle_atom_site_label_1
_geom_angle_atom_site_label_2
_geom_angle_atom_site_label_3
_geom_angle
_geom_angle_site_symmetry_1
_geom_angle_site_symmetry_3
C6 C4 C5 112.67(15) . .
C6 C4 C3 124.06(16) . .
C5 C4 C3 123.25(16) . .
F1 C5 C6 117.48(15) . 2_676
F1 C5 C4 119.08(15) . .
C6 C5 C4 123.41(16) 2_676 .
F2 C6 C5 117.45(15) . 2_676
F2 C6 C4 118.60(15) . .
C5 C6 C4 123.92(17) 2_676 .
C1 C3 C2 115.66(15) . .
C1 C3 C4 121.00(17) . .
C2 C3 C4 123.31(16) . .
N1 C1 C3 177.00(19) . .
N2 C2 C3 176.4(2) . .
C7 N3 C18 113.34(15) . .
C7 N3 C17 112.20(15) . .
C18 N3 C17 111.82(15) . .
C7 C16 C15 125.39(16) . .
C7 C16 C11 117.16(16) . .
C15 C16 C11 117.45(15) . .
C15 N4 C19 113.76(14) . .
C15 N4 C20 111.41(15) . .
C19 N4 C20 111.82(15) . .
C12 C11 C10 121.08(17) . .
C12 C11 C16 119.41(16) . .
C10 C11 C16 119.50(16) . .
C8 C7 C16 121.47(17) . .
C8 C7 N3 121.06(15) . .
C16 C7 N3 117.47(15) . .
C15 C14 C13 120.45(17) . .
C9 C10 C11 121.33(17) . .
C14 C15 C16 121.48(16) . .
C14 C15 N4 120.54(15) . .
C16 C15 N4 117.93(14) . .
C7 C8 C9 120.55(17) . .
C10 C9 C8 119.91(17) . .
C13 C12 C11 121.24(17) . .
C12 C13 C14 119.94(16) . .

loop_
_geom_bond_atom_site_label_1
_geom_bond_atom_site_label_2
_geom_bond_distance
_geom_bond_site_symmetry_2
C19 N4 1.479(2) .
C17 N3 1.489(2) .
C20 N4 1.481(3) .
C18 N3 1.488(2) .
F2 C6 1.355(2) .
F1 C5 1.348(2) .
C4 C6 1.396(2) .
C4 C5 1.401(3) .
C4 C3 1.461(2) .
C5 C6 1.375(3) 2_676
C6 C5 1.375(3) 2_676
C3 C1 1.405(3) .
C3 C2 1.408(3) .
C1 N1 1.157(3) .
C2 N2 1.163(3) .
N3 C7 1.465(2) .
C16 C7 1.426(2) .
C16 C15 1.428(2) .
C16 C11 1.428(2) .
N4 C15 1.460(2) .
C11 C12 1.411(3) .
C11 C10 1.419(3) .
C7 C8 1.370(3) .
C14 C15 1.364(2) .
C14 C13 1.407(3) .
C10 C9 1.357(3) .
C8 C9 1.405(3) .
C12 C13 1.366(3) .
